data_7234402
loop_
_publ_author_name
'Min Ren'
'Carlos D. S. Brites'
'Song-Song Bao'
'Rute A. S. Ferreira'
'Li-Min Zheng'
'Luis D. Carlos'

_publ_section_title
;
 A cryogenic luminescent ratiometric thermometer based on a lanthanide
 phosphonate dimer
;
_journal_name_full 'Journal of Materials Chemistry C'
_journal_page_first 8480
_journal_page_last 8484
_journal_paper_doi 10.1039/C5TC01468A
_journal_volume 3
_journal_year 2015
_chemical_formula_moiety 'C18 H48 Eu2 N8 O26 P6, 8(H2 O)'
_chemical_formula_sum 'C18 H64 Eu2 N8 O34 P6'
_chemical_formula_weight 1426.51
_space_group_crystal_system monoclinic
_space_group_IT_number 14
_space_group_name_Hall '-P 2ybc'
_space_group_name_H-M_alt 'P 1 21/c 1'
_atom_sites_solution_hydrogens mixed
_cell_angle_alpha 90
_cell_angle_beta 108.570(4)
_cell_angle_gamma 90
_cell_formula_units_Z 2
_cell_length_a 10.8792(11)
_cell_length_b 13.1682(11)
_cell_length_c 17.0596(18)
_cell_measurement_reflns_used 2190
_cell_measurement_temperature 173(2)
_cell_measurement_theta_max 24.92
_cell_measurement_theta_min 3.08
_cell_volume 2316.7(4)
_computing_cell_refinement SMART
_computing_data_collection 'SMART (Bruker, 2000)'
_computing_data_reduction 'SAINT (Bruker, 2000)'
_computing_molecular_graphics SHELXTL
_computing_publication_material SHELXTL
_computing_structure_refinement 'SHELXL-2013 (Sheldrick, 2013)'
_computing_structure_solution 'SHELXTL (Bruker, 2000)'
_diffrn_ambient_temperature 173(2)
_diffrn_detector_area_resol_mean 'phi and omega scans'
_diffrn_measured_fraction_theta_full 0.991
_diffrn_measured_fraction_theta_max 0.989
_diffrn_measurement_device_type graphite
_diffrn_measurement_method 'CCD area detector'
_diffrn_radiation_type MoK\a
_diffrn_radiation_wavelength 0.71073
_diffrn_reflns_av_R_equivalents 0.1026
_diffrn_reflns_av_unetI/netI 0.1041
_diffrn_reflns_Laue_measured_fraction_full 0.991
_diffrn_reflns_Laue_measured_fraction_max 0.989
_diffrn_reflns_limit_h_max 13
_diffrn_reflns_limit_h_min -13
_diffrn_reflns_limit_k_max 15
_diffrn_reflns_limit_k_min -15
_diffrn_reflns_limit_l_max 20
_diffrn_reflns_limit_l_min -20
_diffrn_reflns_number 13358
_diffrn_reflns_point_group_measured_fraction_full 0.991
_diffrn_reflns_point_group_measured_fraction_max 0.989
_diffrn_reflns_theta_full 25.242
_diffrn_reflns_theta_max 25.500
_diffrn_reflns_theta_min 3.077
_diffrn_source 'sealed tube'
_exptl_absorpt_coefficient_mu 3.002
_exptl_absorpt_correction_T_max 0.714
_exptl_absorpt_correction_T_min 0.704
_exptl_absorpt_correction_type multi-scan
_exptl_absorpt_process_details 'SADABS(Bruker, 2000)'
_exptl_crystal_colour colorless
_exptl_crystal_density_diffrn 2.045
_exptl_crystal_description sheet-like
_exptl_crystal_F_000 1432
_exptl_crystal_preparation Luminescent
_exptl_crystal_size_max 0.22
_exptl_crystal_size_mid 0.20
_exptl_crystal_size_min 0.08
_refine_diff_density_max 0.765
_refine_diff_density_min -1.177
_refine_diff_density_rms 0.188
_refine_ls_extinction_coef .
_refine_ls_extinction_method none
_refine_ls_goodness_of_fit_ref 0.961
_refine_ls_hydrogen_treatment mixed
_refine_ls_matrix_type full
_refine_ls_number_parameters 310
_refine_ls_number_reflns 4268
_refine_ls_number_restraints 60
_refine_ls_restrained_S_all 0.962
_refine_ls_R_factor_all 0.0874
_refine_ls_R_factor_gt 0.0437
_refine_ls_shift/su_max 0.002
_refine_ls_shift/su_mean 0.000
_refine_ls_structure_factor_coef Fsqd
_refine_ls_weighting_details 'w=1/[\s^2^(Fo^2^)+(0.0108P)^2^] where P=(Fo^2^+2Fc^2^)/3'
_refine_ls_weighting_scheme calc
_refine_ls_wR_factor_gt 0.0552
_refine_ls_wR_factor_ref 0.0609
_reflns_Friedel_coverage 0.000
_reflns_Friedel_fraction_full .
_reflns_Friedel_fraction_max .
_reflns_number_gt 2923
_reflns_number_total 4268
_reflns_threshold_expression 'I > 2\s(I)'
_cod_data_source_file J-Mater-Chem-C-2015-3-8480.cif
_cod_data_source_block Eu
_cod_original_sg_symbol_H-M 'P 21/c'
_cod_database_code 7234402
_shelx_space_group_comment
;
The symmetry employed for this shelxl refinement is uniquely defined
by the following loop, which should always be used as a source of
symmetry information in preference to the above space-group names.
They are only intended as comments.
;
_shelxl_version_number 2013-4

loop_
_space_group_symop_operation_xyz
'x, y, z'
'-x, y+1/2, -z+1/2'
'-x, -y, -z'
'x, -y-1/2, z-1/2'

loop_
_atom_site_label
_atom_site_type_symbol
_atom_site_fract_x
_atom_site_fract_y
_atom_site_fract_z
_atom_site_U_iso_or_equiv
_atom_site_adp_type
_atom_site_occupancy
_atom_site_site_symmetry_order
_atom_site_calc_flag
_atom_site_refinement_flags_posn
_atom_site_refinement_flags_adp
_atom_site_refinement_flags_occupancy
_atom_site_disorder_assembly
_atom_site_disorder_group
Eu1 Eu 0.37363(3) 1.05762(2) 0.39600(2) 0.00795(8) Uani 1 1 d . . . . .
P1 P 0.63357(16) 0.97136(10) 0.38581(10) 0.0084(4) Uani 1 1 d . . . . .
P2 P 0.32894(16) 0.81087(11) 0.47488(10) 0.0093(4) Uani 1 1 d . . . . .
P3 P 0.16007(17) 0.97647(11) 0.17867(10) 0.0128(4) Uani 1 1 d . . . . .
N1 N 0.5246(5) 0.7823(3) 0.3237(3) 0.0100(10) Uani 1 1 d . U . . .
H1C H 0.4788 0.8014 0.3561 0.012 Uiso 1 1 d R U . . .
N2 N 0.3505(5) 0.6577(3) 0.3715(3) 0.0149(13) Uani 1 1 d . . . . .
N3 N 0.2186(5) 0.7754(3) 0.2378(3) 0.0110(12) Uani 1 1 d . . . . .
H3C H 0.2555 0.8016 0.2880 0.013 Uiso 1 1 d R U . . .
N4 N 0.3046(5) 1.2802(4) 0.3798(3) 0.0174(10) Uani 1 1 d . U . . .
C1 C 0.5489(6) 0.6693(4) 0.3352(4) 0.0149(13) Uani 1 1 d . U . . .
H1A H 0.6434 0.6563 0.3563 0.018 Uiso 1 1 calc R U . . .
H1B H 0.5133 0.6344 0.2813 0.018 Uiso 1 1 calc R U . . .
C2 C 0.4847(6) 0.6277(4) 0.3962(4) 0.0156(15) Uani 1 1 d . . . . .
H2A H 0.4909 0.5527 0.3980 0.019 Uiso 1 1 calc R U . . .
H2B H 0.5303 0.6540 0.4524 0.019 Uiso 1 1 calc R U . . .
C3 C 0.2604(6) 0.6020(4) 0.3031(4) 0.0154(15) Uani 1 1 d . . . . .
H3A H 0.2176 0.5477 0.3252 0.018 Uiso 1 1 calc R U . . .
H3B H 0.3086 0.5697 0.2693 0.018 Uiso 1 1 calc R U . . .
C4 C 0.1578(6) 0.6740(4) 0.2491(4) 0.0178(16) Uani 1 1 d . . . . .
H4A H 0.0898 0.6859 0.2752 0.021 Uiso 1 1 calc R U . . .
H4B H 0.1164 0.6424 0.1944 0.021 Uiso 1 1 calc R U . . .
C5 C 0.3233(6) 0.7590(4) 0.1973(4) 0.0114(14) Uani 1 1 d . . . . .
H5A H 0.3424 0.6854 0.1980 0.014 Uiso 1 1 calc R U . . .
H5B H 0.2883 0.7802 0.1387 0.014 Uiso 1 1 calc R U . . .
C6 C 0.4480(6) 0.8146(4) 0.2366(4) 0.0119(13) Uani 1 1 d . U . . .
H6A H 0.4283 0.8879 0.2373 0.014 Uiso 1 1 calc R U . . .
H6B H 0.5038 0.8058 0.2011 0.014 Uiso 1 1 calc R U . . .
C7 C 0.6503(6) 0.8415(4) 0.3536(4) 0.0116(13) Uani 1 1 d . U . . .
H7A H 0.6896 0.8434 0.3086 0.014 Uiso 1 1 calc R U . . .
H7B H 0.7110 0.8047 0.4008 0.014 Uiso 1 1 calc R U . . .
C8 C 0.2978(6) 0.6793(4) 0.4396(4) 0.0147(15) Uani 1 1 d . . . . .
H8A H 0.3381 0.6329 0.4864 0.018 Uiso 1 1 calc R U . . .
H8B H 0.2032 0.6667 0.4205 0.018 Uiso 1 1 calc R U . . .
C9 C 0.1118(6) 0.8463(4) 0.1912(4) 0.0175(16) Uani 1 1 d . . . . .
H9A H 0.0460 0.8484 0.2202 0.021 Uiso 1 1 calc R U . . .
H9B H 0.0694 0.8174 0.1356 0.021 Uiso 1 1 calc R U . . .
O1 O 0.5909(4) 0.9623(3) 0.4630(2) 0.0084(9) Uani 1 1 d . . . . .
O2 O 0.5229(4) 1.0225(3) 0.3205(2) 0.0112(10) Uani 1 1 d . . . . .
O3 O 0.7663(4) 1.0172(3) 0.4010(2) 0.0129(10) Uani 1 1 d . . . . .
O4 O 0.3304(4) 0.8727(3) 0.3990(3) 0.0114(10) Uani 1 1 d . . . . .
O5 O 0.2036(4) 0.8333(3) 0.4983(2) 0.0137(10) Uani 1 1 d . . . . .
H5C H 0.2170 0.8831 0.5307 0.016 Uiso 1 1 calc R U . . .
O6 O 0.4502(4) 0.8198(3) 0.5481(2) 0.0110(10) Uani 1 1 d . . . . .
O7 O 0.2443(4) 1.0150(3) 0.2604(2) 0.0166(10) Uani 1 1 d . . . . .
O8 O 0.2443(4) 0.9678(3) 0.1183(3) 0.0186(12) Uani 1 1 d . . . . .
H8C H 0.225(7) 0.999(5) 0.078(4) 0.022 Uiso 1 1 d . U . . .
O9 O 0.0351(4) 1.0314(3) 0.1366(3) 0.0168(10) Uani 1 1 d . . . . .
O10 O 0.3025(4) 1.2388(3) 0.4445(3) 0.0184(10) Uani 1 1 d . U . . .
O11 O 0.3108(4) 1.2233(3) 0.3205(3) 0.0159(9) Uani 1 1 d . U . . .
O12 O 0.3034(5) 1.3736(3) 0.3715(3) 0.0333(12) Uani 1 1 d . U . . .
O1W O 0.1539(4) 1.0654(3) 0.3993(2) 0.0174(10) Uani 1 1 d . U . . .
H1WA H 0.0931 1.0235 0.3778 0.021 Uiso 1 1 d R U . . .
H1WB H 0.1335 1.1058 0.4319 0.021 Uiso 1 1 d R U . . .
O2W O 0.8467(4) 0.5665(3) 0.5205(2) 0.0222(10) Uani 1 1 d . . . . .
H2WA H 0.8017 0.5870 0.5499 0.027 Uiso 1 1 d R U . . .
H2WB H 0.9088 0.5293 0.5488 0.027 Uiso 1 1 d R U . . .
O3W O 0.0818(5) 0.2311(3) 0.1726(3) 0.0371(14) Uani 1 1 d . . . . .
H3WA H 0.1521 0.2343 0.2127 0.044 Uiso 1 1 d R U . . .
H3WB H 0.0594 0.1697 0.1606 0.044 Uiso 1 1 d R U . . .
O4W O 0.0516(5) 0.2152(3) 0.4824(3) 0.0329(13) Uani 1 1 d . . . . .
H4WA H 0.1030 0.2656 0.4920 0.039 Uiso 1 1 d R U . . .
H4WB H -0.0057 0.2232 0.5061 0.039 Uiso 1 1 d R U . . .
O5W O 0.9520(4) 0.9403(3) 0.3385(3) 0.0258(11) Uani 1 1 d . . . . .
H5WB H 0.9075 0.9591 0.3688 0.031 Uiso 1 1 d R U . . .
H5WA H 0.9670 0.8772 0.3469 0.031 Uiso 1 1 d R U . . .

loop_
_atom_site_aniso_label
_atom_site_aniso_U_11
_atom_site_aniso_U_22
_atom_site_aniso_U_33
_atom_site_aniso_U_23
_atom_site_aniso_U_13
_atom_site_aniso_U_12
Eu1 0.00927(16) 0.00751(14) 0.00718(15) 0.00028(16) 0.00274(12) -0.00038(17)
P1 0.0111(9) 0.0071(8) 0.0094(9) -0.0011(6) 0.0065(7) -0.0003(6)
P2 0.0110(10) 0.0082(8) 0.0098(9) -0.0002(7) 0.0047(8) -0.0010(7)
P3 0.0149(10) 0.0131(8) 0.0093(9) 0.0001(7) 0.0024(8) 0.0011(7)
N1 0.013(2) 0.009(2) 0.008(2) -0.0040(18) 0.0035(19) 0.0022(18)
N2 0.021(4) 0.010(3) 0.015(3) -0.002(2) 0.008(3) 0.001(2)
N3 0.015(3) 0.008(3) 0.008(3) -0.003(2) 0.002(3) 0.000(2)
N4 0.017(2) 0.0152(18) 0.021(2) 0.0021(16) 0.007(2) 0.002(2)
C1 0.018(3) 0.012(3) 0.014(3) -0.002(2) 0.005(3) 0.006(2)
C2 0.023(4) 0.007(3) 0.016(4) 0.000(3) 0.005(3) 0.001(3)
C3 0.017(4) 0.012(3) 0.014(4) -0.003(3) 0.000(3) -0.004(3)
C4 0.022(4) 0.017(3) 0.009(4) -0.001(3) -0.003(3) -0.007(3)
C5 0.013(4) 0.012(3) 0.013(4) 0.006(3) 0.010(3) 0.003(3)
C6 0.014(3) 0.012(3) 0.010(3) 0.004(2) 0.004(2) 0.000(2)
C7 0.012(3) 0.012(3) 0.010(3) -0.001(2) 0.002(3) 0.000(2)
C8 0.025(4) 0.011(3) 0.008(4) -0.005(3) 0.004(3) 0.000(3)
C9 0.012(4) 0.024(4) 0.015(4) 0.000(3) 0.002(3) -0.003(3)
O1 0.013(2) 0.010(2) 0.005(2) -0.0005(17) 0.0058(18) -0.0006(18)
O2 0.017(3) 0.012(2) 0.007(2) 0.0022(17) 0.008(2) 0.0036(18)
O3 0.011(2) 0.016(2) 0.014(2) -0.0067(18) 0.007(2) -0.0026(18)
O4 0.011(3) 0.012(2) 0.012(2) 0.0012(19) 0.006(2) -0.0036(18)
O5 0.015(3) 0.014(2) 0.013(3) -0.0048(18) 0.006(2) -0.0008(19)
O6 0.008(2) 0.011(2) 0.013(2) 0.0005(18) 0.002(2) -0.0016(19)
O7 0.021(3) 0.016(2) 0.009(2) -0.0027(18) 0.001(2) 0.000(2)
O8 0.021(3) 0.025(3) 0.009(3) 0.0073(19) 0.003(2) 0.005(2)
O9 0.013(3) 0.016(2) 0.017(2) 0.0035(18) -0.002(2) 0.0045(19)
O10 0.019(3) 0.020(2) 0.019(2) 0.0015(17) 0.010(2) 0.0023(19)
O11 0.017(2) 0.017(2) 0.014(2) 0.0026(16) 0.005(2) 0.0020(19)
O12 0.046(3) 0.0165(17) 0.041(3) 0.0048(19) 0.020(2) 0.005(2)
O1W 0.010(2) 0.018(2) 0.023(2) -0.012(2) 0.0041(18) -0.003(2)
O2W 0.021(3) 0.027(2) 0.016(2) -0.006(2) 0.003(2) 0.013(2)
O3W 0.031(3) 0.020(3) 0.057(4) 0.010(2) 0.010(3) 0.002(2)
O4W 0.028(3) 0.036(3) 0.041(3) -0.001(3) 0.021(3) 0.002(2)
O5W 0.022(3) 0.018(2) 0.045(3) -0.009(3) 0.021(2) -0.004(2)

loop_
_atom_type_symbol
_atom_type_description
_atom_type_scat_dispersion_real
_atom_type_scat_dispersion_imag
_atom_type_scat_source
C C 0.0033 0.0016 'International Tables Vol C Tables 4.2.6.8 and 6.1.1.4'
H H 0.0000 0.0000 'International Tables Vol C Tables 4.2.6.8 and 6.1.1.4'
N N 0.0061 0.0033 'International Tables Vol C Tables 4.2.6.8 and 6.1.1.4'
O O 0.0106 0.0060 'International Tables Vol C Tables 4.2.6.8 and 6.1.1.4'
P P 0.1023 0.0942 'International Tables Vol C Tables 4.2.6.8 and 6.1.1.4'
Eu Eu -0.1578 3.6682 'International Tables Vol C Tables 4.2.6.8 and 6.1.1.4'

loop_
_geom_angle_atom_site_label_1
_geom_angle_atom_site_label_2
_geom_angle_atom_site_label_3
_geom_angle
_geom_angle_site_symmetry_1
_geom_angle_site_symmetry_3
O1 Eu1 O7 146.83(13) 3_676 .
O1 Eu1 O1W 79.64(13) 3_676 .
O7 Eu1 O1W 75.31(14) . .
O1 Eu1 O2 127.67(13) 3_676 .
O7 Eu1 O2 74.00(14) . .
O1W Eu1 O2 149.29(13) . .
O1 Eu1 O6 79.67(13) 3_676 3_676
O7 Eu1 O6 133.25(13) . 3_676
O1W Eu1 O6 128.36(13) . 3_676
O2 Eu1 O6 76.03(13) . 3_676
O1 Eu1 O4 80.70(12) 3_676 .
O7 Eu1 O4 74.28(13) . .
O1W Eu1 O4 81.11(13) . .
O2 Eu1 O4 89.27(12) . .
O6 Eu1 O4 140.03(13) 3_676 .
O1 Eu1 O11 123.77(13) 3_676 .
O7 Eu1 O11 74.01(13) . .
O1W Eu1 O11 82.26(13) . .
O2 Eu1 O11 90.68(12) . .
O6 Eu1 O11 71.32(13) 3_676 .
O4 Eu1 O11 146.99(14) . .
O1 Eu1 O1 70.27(13) 3_676 .
O7 Eu1 O1 119.43(12) . .
O1W Eu1 O1 141.29(12) . .
O2 Eu1 O1 58.04(12) . .
O6 Eu1 O1 70.00(12) 3_676 .
O4 Eu1 O1 70.68(12) . .
O11 Eu1 O1 134.85(12) . .
O1 Eu1 O10 75.76(12) 3_676 .
O7 Eu1 O10 111.61(13) . .
O1W Eu1 O10 64.86(13) . .
O2 Eu1 O10 129.40(12) . .
O6 Eu1 O10 64.36(13) 3_676 .
O4 Eu1 O10 141.31(12) . .
O11 Eu1 O10 48.46(13) . .
O1 Eu1 O10 126.71(12) . .
O1 Eu1 Eu1 37.36(9) 3_676 3_676
O7 Eu1 Eu1 143.12(9) . 3_676
O1W Eu1 Eu1 113.53(9) . 3_676
O2 Eu1 Eu1 90.66(10) . 3_676
O6 Eu1 Eu1 71.10(9) 3_676 3_676
O4 Eu1 Eu1 72.15(10) . 3_676
O11 Eu1 Eu1 140.85(10) . 3_676
O1 Eu1 Eu1 32.91(7) . 3_676
O10 Eu1 Eu1 104.08(9) . 3_676
O3 P1 O2 116.2(2) . .
O3 P1 O1 114.7(2) . .
O2 P1 O1 106.3(2) . .
O3 P1 C7 104.2(2) . .
O2 P1 C7 109.1(3) . .
O1 P1 C7 105.8(2) . .
O6 P2 O4 114.7(2) . .
O6 P2 O5 112.2(2) . .
O4 P2 O5 111.0(2) . .
O6 P2 C8 111.6(3) . .
O4 P2 C8 106.0(2) . .
O5 P2 C8 100.2(3) . .
O7 P3 O9 118.3(2) . .
O7 P3 O8 108.8(3) . .
O9 P3 O8 110.3(2) . .
O7 P3 C9 108.9(3) . .
O9 P3 C9 104.9(3) . .
O8 P3 C9 104.9(3) . .
C1 N1 C7 111.1(4) . .
C1 N1 C6 114.9(4) . .
C7 N1 C6 110.0(4) . .
C1 N1 H1C 107.9 . .
C7 N1 H1C 105.7 . .
C6 N1 H1C 106.8 . .
C2 N2 C3 117.1(5) . .
C2 N2 C8 115.7(5) . .
C3 N2 C8 113.3(5) . .
C9 N3 C5 114.2(5) . .
C9 N3 C4 108.4(5) . .
C5 N3 C4 110.4(4) . .
C9 N3 H3C 107.6 . .
C5 N3 H3C 108.4 . .
C4 N3 H3C 107.4 . .
O12 N4 O10 122.4(5) . .
O12 N4 O11 119.6(5) . .
O10 N4 O11 118.0(5) . .
N1 C1 C2 109.9(4) . .
N1 C1 H1A 109.7 . .
C2 C1 H1A 109.7 . .
N1 C1 H1B 109.7 . .
C2 C1 H1B 109.7 . .
H1A C1 H1B 108.2 . .
N2 C2 C1 110.1(5) . .
N2 C2 H2A 109.6 . .
C1 C2 H2A 109.6 . .
N2 C2 H2B 109.6 . .
C1 C2 H2B 109.6 . .
H2A C2 H2B 108.2 . .
N2 C3 C4 110.2(5) . .
N2 C3 H3A 109.6 . .
C4 C3 H3A 109.6 . .
N2 C3 H3B 109.6 . .
C4 C3 H3B 109.6 . .
H3A C3 H3B 108.1 . .
C3 C4 N3 110.8(5) . .
C3 C4 H4A 109.5 . .
N3 C4 H4A 109.5 . .
C3 C4 H4B 109.5 . .
N3 C4 H4B 109.5 . .
H4A C4 H4B 108.1 . .
C6 C5 N3 115.4(5) . .
C6 C5 H5A 108.4 . .
N3 C5 H5A 108.4 . .
C6 C5 H5B 108.4 . .
N3 C5 H5B 108.4 . .
H5A C5 H5B 107.5 . .
C5 C6 N1 116.0(5) . .
C5 C6 H6A 108.3 . .
N1 C6 H6A 108.3 . .
C5 C6 H6B 108.3 . .
N1 C6 H6B 108.3 . .
H6A C6 H6B 107.4 . .
N1 C7 P1 114.7(4) . .
N1 C7 H7A 108.6 . .
P1 C7 H7A 108.6 . .
N1 C7 H7B 108.6 . .
P1 C7 H7B 108.6 . .
H7A C7 H7B 107.6 . .
N2 C8 P2 111.3(4) . .
N2 C8 H8A 109.4 . .
P2 C8 H8A 109.4 . .
N2 C8 H8B 109.4 . .
P2 C8 H8B 109.4 . .
H8A C8 H8B 108.0 . .
N3 C9 P3 116.2(4) . .
N3 C9 H9A 108.2 . .
P3 C9 H9A 108.2 . .
N3 C9 H9B 108.2 . .
P3 C9 H9B 108.2 . .
H9A C9 H9B 107.4 . .
P1 O1 Eu1 154.2(2) . 3_676
P1 O1 Eu1 93.80(17) . .
Eu1 O1 Eu1 109.73(13) 3_676 .
P1 O2 Eu1 101.77(19) . .
P2 O4 Eu1 126.2(2) . .
P2 O5 H5C 109.5 . .
P2 O6 Eu1 138.0(2) . 3_676
P3 O7 Eu1 173.4(2) . .
P3 O8 H8C 119(5) . .
N4 O10 Eu1 91.5(3) . .
N4 O11 Eu1 100.2(3) . .
Eu1 O1W H1WA 127.2 . .
Eu1 O1W H1WB 120.7 . .
H1WA O1W H1WB 111.0 . .
H2WA O2W H2WB 110.5 . .
H3WA O3W H3WB 110.9 . .
H4WA O4W H4WB 110.4 . .
H5WB O5W H5WA 107.4 . .

loop_
_geom_bond_atom_site_label_1
_geom_bond_atom_site_label_2
_geom_bond_distance
_geom_bond_site_symmetry_2
Eu1 O1 2.326(4) 3_676
Eu1 O7 2.361(4) .
Eu1 O1W 2.410(4) .
Eu1 O2 2.418(4) .
Eu1 O6 2.455(4) 3_676
Eu1 O4 2.483(3) .
Eu1 O11 2.515(4) .
Eu1 O1 2.598(4) .
Eu1 O10 2.717(4) .
Eu1 Eu1 4.0299(7) 3_676
P1 O3 1.509(4) .
P1 O2 1.514(4) .
P1 O1 1.534(4) .
P1 C7 1.823(5) .
P2 O6 1.505(4) .
P2 O4 1.534(4) .
P2 O5 1.566(4) .
P2 C8 1.830(5) .
P3 O7 1.493(4) .
P3 O9 1.505(4) .
P3 O8 1.585(4) .
P3 C9 1.825(6) .
N1 C1 1.513(6) .
N1 C7 1.515(7) .
N1 C6 1.516(7) .
N1 H1C 0.8889 .
N2 C2 1.440(8) .
N2 C3 1.461(7) .
N2 C8 1.477(7) .
N3 C9 1.506(7) .
N3 C5 1.525(7) .
N3 C4 1.529(7) .
N3 H3C 0.8905 .
N4 O12 1.238(6) .
N4 O10 1.238(6) .
N4 O11 1.277(6) .
C1 C2 1.529(8) .
C1 H1A 0.9900 .
C1 H1B 0.9900 .
C2 H2A 0.9900 .
C2 H2B 0.9900 .
C3 C4 1.529(8) .
C3 H3A 0.9900 .
C3 H3B 0.9900 .
C4 H4A 0.9900 .
C4 H4B 0.9900 .
C5 C6 1.498(8) .
C5 H5A 0.9900 .
C5 H5B 0.9900 .
C6 H6A 0.9900 .
C6 H6B 0.9900 .
C7 H7A 0.9900 .
C7 H7B 0.9900 .
C8 H8A 0.9900 .
C8 H8B 0.9900 .
C9 H9A 0.9900 .
C9 H9B 0.9900 .
O1 Eu1 2.326(4) 3_676
O5 H5C 0.8400 .
O6 Eu1 2.455(4) 3_676
O8 H8C 0.77(6) .
O1W H1WA 0.8500 .
O1W H1WB 0.8499 .
O2W H2WA 0.8500 .
O2W H2WB 0.8501 .
O3W H3WA 0.8500 .
O3W H3WB 0.8500 .
O4W H4WA 0.8500 .
O4W H4WB 0.8500 .
O5W H5WB 0.8498 .
O5W H5WA 0.8500 .

loop_
_geom_hbond_atom_site_label_D
_geom_hbond_atom_site_label_H
_geom_hbond_atom_site_label_A
_geom_hbond_distance_DH
_geom_hbond_distance_HA
_geom_hbond_distance_DA
_geom_hbond_angle_DHA
_geom_hbond_site_symmetry_A
O5W H5WA O3W 0.85 2.00 2.778(6) 152.6 2_655
O5W H5WB O3 0.85 1.94 2.759(5) 160.1 .
O4W H4WB O5 0.85 2.26 2.968(6) 141.3 3_566
O4W H4WA O2W 0.85 2.30 3.086(6) 153.3 3_666
O4W H4WA O10 0.85 2.57 3.016(6) 113.7 1_545
O3W H3WB O9 0.85 1.87 2.711(5) 171.8 1_545
O3W H3WA O11 0.85 2.09 2.930(7) 170.3 1_545
O2W H2WB O9 0.85 1.86 2.684(6) 162.8 4_676
O2W H2WA O12 0.85 2.09 2.933(6) 175.2 3_676
O2W H2WA O10 0.85 2.57 3.191(5) 130.4 3_676
O2W H2WA N4 0.85 2.59 3.386(6) 156.0 3_676
O1W H1WB O4W 0.85 2.02 2.855(6) 165.2 1_565
O1W H1WA O5W 0.85 1.83 2.677(6) 173.5 1_455
O8 H8C O2W 0.77(6) 1.84(6) 2.604(6) 172(7) 2_655
O5 H5C O3 0.84 1.73 2.565(5) 175.6 3_676
C9 H9B O4W 0.99 2.43 3.401(8) 166.3 2
C6 H6B O11 0.99 2.42 3.302(7) 148.0 2_645
C6 H6A O8 0.99 2.58 3.195(7) 120.3 .
C6 H6A O2 0.99 2.30 3.077(7) 134.8 .
C5 H5B O8 0.99 2.52 3.062(7) 114.2 .
C4 H4A O3W 0.99 2.39 3.371(8) 173.3 2
C3 H3A O12 0.99 2.51 3.206(7) 127.4 1_545
C2 H2B O10 0.99 2.52 3.439(8) 154.0 3_676
C1 H1B O2 0.99 2.21 3.174(7) 163.0 2_645
N3 H3C O4 0.89 2.04 2.924(6) 174.9 .
N1 H1C O4 0.89 2.19 3.042(6) 161.5 .
N1 H1C O4 0.89 2.19 3.042(6) 161.5 .
N3 H3C O4 0.89 2.04 2.924(6) 174.9 .
C1 H1B O2 0.99 2.21 3.174(7) 163.0 2_645
C2 H2B O10 0.99 2.52 3.439(8) 154.0 3_676
C3 H3A O12 0.99 2.51 3.206(7) 127.4 1_545
C4 H4A O3W 0.99 2.39 3.371(8) 173.3 2
C5 H5B O8 0.99 2.52 3.062(7) 114.2 .
C6 H6A O2 0.99 2.30 3.077(7) 134.8 .
C6 H6A O8 0.99 2.58 3.195(7) 120.3 .
C6 H6B O11 0.99 2.42 3.302(7) 148.0 2_645
C9 H9B O4W 0.99 2.43 3.401(8) 166.3 2
O5 H5C O3 0.84 1.73 2.565(5) 175.6 3_676
O8 H8C O2W 0.77(6) 1.84(6) 2.604(6) 172(7) 2_655
O1W H1WA O5W 0.85 1.83 2.677(6) 173.5 1_455
O1W H1WB O4W 0.85 2.02 2.855(6) 165.2 1_565
O2W H2WA O12 0.85 2.09 2.933(6) 175.2 3_676
O2W H2WB O9 0.85 1.86 2.684(6) 162.8 4_676
O3W H3WA O11 0.85 2.09 2.930(7) 170.3 1_545
O3W H3WB O9 0.85 1.87 2.711(5) 171.8 1_545
O4W H4WA O2W 0.85 2.30 3.086(6) 153.3 3_666
O4W H4WB O5 0.85 2.26 2.968(6) 141.3 3_566
O5W H5WB O3 0.85 1.94 2.759(5) 160.1 .

loop_
_geom_torsion_atom_site_label_1
_geom_torsion_atom_site_label_2
_geom_torsion_atom_site_label_3
_geom_torsion_atom_site_label_4
_geom_torsion
_geom_torsion_site_symmetry_1
_geom_torsion_site_symmetry_2
_geom_torsion_site_symmetry_3
_geom_torsion_site_symmetry_4
C7 N1 C1 C2 116.6(5) . . . .
C6 N1 C1 C2 -117.8(6) . . . .
C3 N2 C2 C1 77.2(6) . . . .
C8 N2 C2 C1 -145.0(5) . . . .
N1 C1 C2 N2 51.9(7) . . . .
C2 N2 C3 C4 -142.9(5) . . . .
C8 N2 C3 C4 78.3(6) . . . .
N2 C3 C4 N3 40.4(7) . . . .
C9 N3 C4 C3 -174.7(5) . . . .
C5 N3 C4 C3 59.4(6) . . . .
C9 N3 C5 C6 103.6(6) . . . .
C4 N3 C5 C6 -133.9(5) . . . .
N3 C5 C6 N1 65.5(7) . . . .
C1 N1 C6 C5 51.2(7) . . . .
C7 N1 C6 C5 177.4(5) . . . .
C1 N1 C7 P1 -154.2(4) . . . .
C6 N1 C7 P1 77.4(5) . . . .
O3 P1 C7 N1 -172.5(4) . . . .
O2 P1 C7 N1 -47.8(5) . . . .
O1 P1 C7 N1 66.2(5) . . . .
C2 N2 C8 P2 86.0(5) . . . .
C3 N2 C8 P2 -134.7(4) . . . .
O6 P2 C8 N2 -95.1(4) . . . .
O4 P2 C8 N2 30.4(5) . . . .
O5 P2 C8 N2 145.9(4) . . . .
C5 N3 C9 P3 -61.8(6) . . . .
C4 N3 C9 P3 174.6(4) . . . .
O7 P3 C9 N3 -48.2(5) . . . .
O9 P3 C9 N3 -175.7(4) . . . .
O8 P3 C9 N3 68.1(5) . . . .
O3 P1 O1 Eu1 -29.6(6) . . . 3_676
O2 P1 O1 Eu1 -159.4(5) . . . 3_676
C7 P1 O1 Eu1 84.6(5) . . . 3_676
O3 P1 O1 Eu1 126.68(19) . . . .
O2 P1 O1 Eu1 -3.1(2) . . . .
C7 P1 O1 Eu1 -119.1(2) . . . .
O3 P1 O2 Eu1 -125.5(2) . . . .
O1 P1 O2 Eu1 3.4(2) . . . .
C7 P1 O2 Eu1 117.1(2) . . . .
O6 P2 O4 Eu1 -54.3(3) . . . .
O5 P2 O4 Eu1 74.2(3) . . . .
C8 P2 O4 Eu1 -177.9(3) . . . .
O4 P2 O6 Eu1 25.6(4) . . . 3_676
O5 P2 O6 Eu1 -102.3(3) . . . 3_676
C8 P2 O6 Eu1 146.1(3) . . . 3_676
O12 N4 O10 Eu1 -165.6(5) . . . .
O11 N4 O10 Eu1 12.9(5) . . . .
O12 N4 O11 Eu1 164.4(5) . . . .
O10 N4 O11 Eu1 -14.2(6) . . . .
